data_4319060
loop_
_publ_author_name
'Chayan Das'
'Amit K. Ghosh'
'Chen-Hsiung Hung'
'Gene-Hsiang Lee'
'Shie-Ming Peng'
'Sreebrata Goswami'

_publ_section_title
;
 Metal-Promoted Aromatic Ring Amination and Deamination Reactions at a
 Diazo Ligand Coordinated to Rhodium and Ruthenium
;
_journal_name_full 'Inorganic Chemistry'
_journal_page_first 7125
_journal_page_last 7135
_journal_paper_doi 10.1021/ic020421c
_journal_volume 41
_journal_year 2002
_chemical_formula_sum 'C34 H27 Cl N8 Ru'
_chemical_formula_weight 684.16
_chemical_name_systematic
;
  ?
;
_space_group_IT_number 14
_symmetry_cell_setting monoclinic
_symmetry_space_group_name_Hall '-P 2yn'
_symmetry_space_group_name_H-M 'P 1 21/n 1'
_atom_sites_solution_hydrogens geom
_atom_sites_solution_primary direct
_atom_sites_solution_secondary difmap
_audit_creation_method SHELXL
_cell_angle_alpha 90.00
_cell_angle_beta 110.26(2)
_cell_angle_gamma 90.00
_cell_formula_units_Z 4
_cell_length_a 10.998(2)
_cell_length_b 20.067(4)
_cell_length_c 14.530(3)
_cell_measurement_reflns_used 25
_cell_measurement_temperature 295(2)
_cell_measurement_theta_max 16.44
_cell_measurement_theta_min 9.76
_cell_volume 3008.3(11)
_computing_cell_refinement 'NONIUS CAD4'
_computing_data_collection 'NONIUS CAD4'
_computing_data_reduction 'NRCSDP DATRD2'
_computing_molecular_graphics 'Siemens SHELXTL'
_computing_publication_material 'Siemens SHELXTL'
_computing_structure_refinement 'SHELXL-93 (Sheldrick, 1993)'
_computing_structure_solution 'SHELXS-86 (Sheldrick, 1990)'
_diffrn_ambient_temperature 295(2)
_diffrn_measurement_device 'NONIUS CAD4'
_diffrn_measurement_method '\w--2\q scans'
_diffrn_radiation_monochromator graphite
_diffrn_radiation_source 'fine-focus sealed tube'
_diffrn_radiation_type MoK\a
_diffrn_radiation_wavelength 0.71073
_diffrn_reflns_av_R_equivalents 0.0000
_diffrn_reflns_av_sigmaI/netI 0.0209
_diffrn_reflns_limit_h_max 12
_diffrn_reflns_limit_h_min -13
_diffrn_reflns_limit_k_max 23
_diffrn_reflns_limit_k_min 0
_diffrn_reflns_limit_l_max 17
_diffrn_reflns_limit_l_min 0
_diffrn_reflns_number 5295
_diffrn_reflns_theta_max 25.00
_diffrn_reflns_theta_min 1.81
_diffrn_standards_decay_% 0
_diffrn_standards_interval_time 60
_diffrn_standards_number 3
_exptl_absorpt_coefficient_mu 0.649
_exptl_absorpt_correction_T_max 0.7644
_exptl_absorpt_correction_T_min 0.7156
_exptl_absorpt_correction_type 'empirical used psi-scan'
_exptl_crystal_colour black
_exptl_crystal_density_diffrn 1.511
_exptl_crystal_density_meas ?
_exptl_crystal_description block
_exptl_crystal_F_000 1392
_exptl_crystal_size_max 0.60
_exptl_crystal_size_mid 0.50
_exptl_crystal_size_min 0.40
_refine_diff_density_max 0.365
_refine_diff_density_min -0.236
_refine_diff_density_rms 0.053
_refine_ls_extinction_coef 0.00123(13)
_refine_ls_extinction_expression Fc^*^=kFc[1+0.001xFc^2^\l^3^/sin(2\q)]^-1/4^
_refine_ls_extinction_method SHELXL
_refine_ls_goodness_of_fit_all 1.064
_refine_ls_goodness_of_fit_obs 1.127
_refine_ls_matrix_type full
_refine_ls_number_parameters 398
_refine_ls_number_reflns 5290
_refine_ls_number_restraints 0
_refine_ls_restrained_S_all 1.064
_refine_ls_restrained_S_obs 1.127
_refine_ls_R_factor_all 0.0352
_refine_ls_R_factor_obs 0.0252
_refine_ls_shift/esd_max 0.004
_refine_ls_shift/esd_mean 0.000
_refine_ls_structure_factor_coef Fsqd
_refine_ls_weighting_details 'w=1/[\s^2^(Fo^2^)+(0.0373P)^2^+0.7505P] where P=(Fo^2^+2Fc^2^)/3'
_refine_ls_weighting_scheme calc
_refine_ls_wR_factor_all 0.0678
_refine_ls_wR_factor_obs 0.0645
_reflns_number_observed 4351
_reflns_number_total 5295
_reflns_observed_criterion >2sigma(I)
_cod_data_source_file ic020421c_3.cif
_cod_data_source_block '[RuCl(HL1a)(L1a)],(4a)'
_cod_depositor_comments
;
The following automatic conversions were performed:

'_symmetry_cell_setting' value 'Monoclinic' changed to 'monoclinic'
according to the built-in table from CIF Core dictionary named
'cif_core.dic' version 2.4.1 from 2010-06-29.

Automatic conversion script
Id: cif_fix_values 1646 2011-03-28 12:23:43Z adriana 

The following automatic conversions were performed:

'_exptl_crystal_density_meas' value 'not_measured' was changed to '?'
- the value is perceived as not measured.

Automatic conversion script
Id: cif_fix_values 3008 2015-01-20 13:52:24Z robertas 

The following automatic conversions were performed:

'_refine_ls_weighting_scheme' value 'calc
w=1/[\s^2^(Fo^2^)+(0.0373P)^2^+0.7505P] where P=(Fo^2^+2Fc^2^)/3' was
changed to 'calc'. New tag '_refine_ls_weighting_details' was
created. The value of the new tag was set to
'w=1/[\s^2^(Fo^2^)+(0.0373P)^2^+0.7505P] where P=(Fo^2^+2Fc^2^)/3'.

Automatic conversion script
Id: cif_fix_values 3143 2015-03-26 13:38:13Z robertas 
;
_cod_original_cell_volume 3008.2(10)
_cod_database_code 4319060

loop_
_symmetry_equiv_pos_as_xyz
'x, y, z'
'-x+1/2, y+1/2, -z+1/2'
'-x, -y, -z'
'x-1/2, -y-1/2, z-1/2'

loop_
_atom_site_aniso_label
_atom_site_aniso_U_11
_atom_site_aniso_U_22
_atom_site_aniso_U_33
_atom_site_aniso_U_23
_atom_site_aniso_U_13
_atom_site_aniso_U_12
Ru 0.02644(11) 0.02775(11) 0.02612(11) -0.00213(8) 0.01261(8) -0.00237(8)
Cl 0.0285(3) 0.0611(4) 0.0376(3) -0.0023(3) 0.0114(3) -0.0018(3)
N1 0.0320(11) 0.0323(11) 0.0311(11) 0.0010(9) 0.0137(9) -0.0011(8)
N2 0.0404(12) 0.0367(12) 0.0312(11) -0.0026(9) 0.0192(9) -0.0024(9)
N3 0.0280(10) 0.0320(11) 0.0276(10) -0.0028(8) 0.0107(8) -0.0022(8)
N4 0.0378(11) 0.0297(11) 0.0356(11) 0.0005(9) 0.0172(9) -0.0036(9)
N5 0.0341(11) 0.0290(11) 0.0318(11) -0.0016(9) 0.0155(9) -0.0008(9)
N6 0.0371(11) 0.0421(12) 0.0292(11) -0.0060(9) 0.0129(9) -0.0087(9)
N7 0.0297(10) 0.0308(10) 0.0296(10) -0.0008(8) 0.0134(8) -0.0031(8)
N8 0.0482(14) 0.0505(14) 0.0510(14) 0.0026(11) 0.0295(12) 0.0079(11)
C1 0.048(2) 0.0370(15) 0.0384(14) -0.0019(12) 0.0192(12) -0.0001(12)
C2 0.071(2) 0.0337(15) 0.053(2) 0.0043(13) 0.023(2) -0.0042(14)
C3 0.071(2) 0.043(2) 0.047(2) 0.0072(14) 0.026(2) -0.0143(15)
C4 0.053(2) 0.050(2) 0.0375(14) 0.0001(13) 0.0240(13) -0.0104(13)
C5 0.0332(13) 0.0378(14) 0.0314(13) -0.0029(11) 0.0135(11) -0.0041(10)
C6 0.0341(13) 0.0292(13) 0.0310(13) -0.0038(10) 0.0102(10) -0.0004(10)
C7 0.053(2) 0.040(2) 0.0311(14) -0.0065(12) 0.0124(12) 0.0019(12)
C8 0.079(2) 0.039(2) 0.042(2) -0.0130(13) 0.015(2) 0.0050(15)
C9 0.089(2) 0.029(2) 0.052(2) -0.0052(13) 0.014(2) -0.0050(14)
C10 0.066(2) 0.0322(14) 0.044(2) 0.0009(13) 0.0173(14) -0.0058(13)
C11 0.0366(14) 0.0320(13) 0.0331(13) -0.0003(11) 0.0082(11) -0.0021(10)
C12 0.0432(15) 0.0298(13) 0.048(2) 0.0064(12) 0.0266(13) 0.0031(11)
C13 0.058(2) 0.048(2) 0.047(2) 0.0024(14) 0.0270(15) -0.0028(14)
C14 0.083(2) 0.060(2) 0.049(2) 0.009(2) 0.038(2) 0.006(2)
C15 0.078(2) 0.060(2) 0.078(2) 0.023(2) 0.053(2) 0.016(2)
C16 0.051(2) 0.060(2) 0.099(3) 0.023(2) 0.046(2) 0.005(2)
C17 0.047(2) 0.056(2) 0.067(2) 0.017(2) 0.021(2) -0.0008(14)
C18 0.0362(14) 0.049(2) 0.0439(15) -0.0066(13) 0.0209(12) -0.0008(12)
C19 0.051(2) 0.067(2) 0.054(2) -0.013(2) 0.0352(15) -0.0030(15)
C20 0.068(2) 0.062(2) 0.046(2) -0.0188(15) 0.036(2) -0.008(2)
C21 0.055(2) 0.050(2) 0.0372(14) -0.0145(13) 0.0215(13) -0.0138(13)
C22 0.0405(14) 0.0319(13) 0.0305(12) -0.0029(10) 0.0162(11) -0.0047(11)
C23 0.0263(12) 0.049(2) 0.0270(12) -0.0033(11) 0.0097(10) -0.0057(10)
C24 0.0396(15) 0.059(2) 0.0373(14) -0.0047(13) 0.0160(12) -0.0150(13)
C25 0.047(2) 0.090(3) 0.044(2) -0.009(2) 0.0238(14) -0.033(2)
C26 0.0315(15) 0.105(3) 0.049(2) -0.016(2) 0.0219(13) -0.013(2)
C27 0.0332(14) 0.077(2) 0.045(2) -0.008(2) 0.0167(12) 0.0047(14)
C28 0.0303(13) 0.057(2) 0.0278(13) -0.0043(12) 0.0106(10) 0.0022(12)
C29 0.0354(14) 0.052(2) 0.046(2) -0.0047(14) 0.0115(12) 0.0078(12)
C30 0.068(2) 0.070(2) 0.051(2) -0.003(2) 0.026(2) 0.012(2)
C31 0.079(3) 0.075(3) 0.074(2) -0.018(2) 0.032(2) 0.020(2)
C32 0.055(2) 0.056(2) 0.096(3) -0.008(2) 0.021(2) 0.011(2)
C33 0.043(2) 0.063(2) 0.070(2) 0.011(2) 0.009(2) 0.0034(15)
C34 0.041(2) 0.053(2) 0.042(2) 0.0044(13) 0.0112(13) 0.0041(13)

loop_
_atom_site_label
_atom_site_type_symbol
_atom_site_fract_x
_atom_site_fract_y
_atom_site_fract_z
_atom_site_U_iso_or_equiv
_atom_site_thermal_displace_type
_atom_site_occupancy
_atom_site_calc_flag
_atom_site_refinement_flags
_atom_site_disorder_group
Ru Ru 1.26652(2) 0.133924(9) 1.276074(13) 0.02585(7) Uani 1 d . .
Cl Cl 1.49225(6) 0.13063(4) 1.37262(5) 0.0424(2) Uani 1 d . .
N1 N 1.2412(2) 0.05425(10) 1.36047(14) 0.0311(4) Uani 1 d . .
N2 N 1.1878(2) 0.14459(10) 1.44442(15) 0.0343(5) Uani 1 d . .
N3 N 1.2254(2) 0.17721(10) 1.38106(14) 0.0289(4) Uani 1 d . .
N4 N 1.2920(2) 0.23085(10) 1.24341(15) 0.0332(5) Uani 1 d . .
N5 N 1.2949(2) 0.09254(10) 1.15501(14) 0.0305(4) Uani 1 d . .
N6 N 1.0715(2) 0.07740(10) 1.10777(14) 0.0358(5) Uani 1 d . .
N7 N 1.0920(2) 0.11263(9) 1.18810(14) 0.0292(4) Uani 1 d . .
N8 N 0.9840(2) 0.23605(11) 1.1874(2) 0.0467(6) Uani 1 d . .
H8B H 1.0383(2) 0.22555(11) 1.1591(2) 0.056 Uiso 1 calc R .
C1 C 1.2561(3) -0.01161(13) 1.3525(2) 0.0402(6) Uani 1 d . .
H1A H 1.2886(3) -0.02702(13) 1.3052(2) 0.048 Uiso 1 calc R .
C2 C 1.2253(3) -0.05714(14) 1.4115(2) 0.0522(7) Uani 1 d . .
H2A H 1.2377(3) -0.10246(14) 1.4047(2) 0.063 Uiso 1 calc R .
C3 C 1.1758(3) -0.03474(14) 1.4807(2) 0.0522(7) Uani 1 d . .
H3A H 1.1528(3) -0.06492(14) 1.5205(2) 0.063 Uiso 1 calc R .
C4 C 1.1607(3) 0.03227(14) 1.4909(2) 0.0449(7) Uani 1 d . .
H4A H 1.1276(3) 0.04792(14) 1.5377(2) 0.054 Uiso 1 calc R .
C5 C 1.1951(2) 0.07677(12) 1.4308(2) 0.0335(5) Uani 1 d . .
C6 C 1.2444(2) 0.24513(12) 1.3895(2) 0.0317(5) Uani 1 d . .
C7 C 1.2307(3) 0.28454(13) 1.4655(2) 0.0419(6) Uani 1 d . .
H7A H 1.2043(3) 0.26544(13) 1.5138(2) 0.050 Uiso 1 calc R .
C8 C 1.2567(3) 0.35099(14) 1.4673(2) 0.0552(8) Uani 1 d . .
H8A H 1.2476(3) 0.37771(14) 1.5169(2) 0.066 Uiso 1 calc R .
C9 C 1.2971(3) 0.37902(14) 1.3942(2) 0.0591(9) Uani 1 d . .
H9A H 1.3155(3) 0.42436(14) 1.3967(2) 0.071 Uiso 1 calc R .
C10 C 1.3104(3) 0.34212(13) 1.3201(2) 0.0480(7) Uani 1 d . .
H10A H 1.3366(3) 0.36250(13) 1.2725(2) 0.058 Uiso 1 calc R .
C11 C 1.2847(2) 0.27276(12) 1.3145(2) 0.0349(6) Uani 1 d . .
C12 C 1.3451(2) 0.25214(12) 1.1715(2) 0.0377(6) Uani 1 d . .
C13 C 1.2704(3) 0.24696(14) 1.0737(2) 0.0489(7) Uani 1 d . .
H13A H 1.1868(3) 0.22985(14) 1.0561(2) 0.059 Uiso 1 calc R .
C14 C 1.3176(4) 0.2668(2) 1.0013(2) 0.0601(9) Uani 1 d . .
H14A H 1.2653(4) 0.2637(2) 0.9356(2) 0.072 Uiso 1 calc R .
C15 C 1.4399(4) 0.2907(2) 1.0260(3) 0.0654(9) Uani 1 d . .
H15A H 1.4718(4) 0.3034(2) 0.9771(3) 0.078 Uiso 1 calc R .
C16 C 1.5167(3) 0.2962(2) 1.1225(3) 0.0648(10) Uani 1 d . .
H16A H 1.6002(3) 0.3132(2) 1.1390(3) 0.078 Uiso 1 calc R .
C17 C 1.4699(3) 0.2763(2) 1.1966(3) 0.0563(8) Uani 1 d . .
H17A H 1.5226(3) 0.2794(2) 1.2622(3) 0.068 Uiso 1 calc R .
C18 C 1.4043(2) 0.09016(14) 1.1326(2) 0.0412(6) Uani 1 d . .
H18A H 1.4811(2) 0.10642(14) 1.1776(2) 0.049 Uiso 1 calc R .
C19 C 1.4050(3) 0.0644(2) 1.0454(2) 0.0530(8) Uani 1 d . .
H19A H 1.4814(3) 0.0641(2) 1.0314(2) 0.064 Uiso 1 calc R .
C20 C 1.2926(3) 0.0389(2) 0.9783(2) 0.0544(8) Uani 1 d . .
H20A H 1.2932(3) 0.0200(2) 0.9200(2) 0.065 Uiso 1 calc R .
C21 C 1.1805(3) 0.04175(14) 0.9985(2) 0.0459(7) Uani 1 d . .
H21A H 1.1036(3) 0.02502(14) 0.9543(2) 0.055 Uiso 1 calc R .
C22 C 1.1836(2) 0.07035(12) 1.0872(2) 0.0333(5) Uani 1 d . .
C23 C 0.9783(2) 0.11917(13) 1.2149(2) 0.0338(6) Uani 1 d . .
C24 C 0.9214(3) 0.06234(15) 1.2364(2) 0.0444(7) Uani 1 d . .
H24A H 0.9546(3) 0.02036(15) 1.2317(2) 0.053 Uiso 1 calc R .
C25 C 0.8139(3) 0.0693(2) 1.2652(2) 0.0583(9) Uani 1 d . .
H25A H 0.7749(3) 0.0319(2) 1.2806(2) 0.070 Uiso 1 calc R .
C26 C 0.7657(3) 0.1316(2) 1.2705(2) 0.0595(9) Uani 1 d . .
H26A H 0.6944(3) 0.1360(2) 1.2906(2) 0.071 Uiso 1 calc R .
C27 C 0.8201(3) 0.1873(2) 1.2471(2) 0.0507(7) Uani 1 d . .
H27A H 0.7841(3) 0.2288(2) 1.2500(2) 0.061 Uiso 1 calc R .
C28 C 0.9296(2) 0.18266(14) 1.2187(2) 0.0383(6) Uani 1 d . .
C29 C 0.9649(3) 0.30535(14) 1.1945(2) 0.0451(7) Uani 1 d . .
C30 C 0.9448(3) 0.3340(2) 1.2750(2) 0.0614(8) Uani 1 d . .
H30A H 0.9385(3) 0.3077(2) 1.3258(2) 0.074 Uiso 1 calc R .
C31 C 0.9341(4) 0.4029(2) 1.2782(3) 0.0746(10) Uani 1 d . .
H31A H 0.9189(4) 0.4223(2) 1.3313(3) 0.089 Uiso 1 calc R .
C32 C 0.9455(3) 0.4430(2) 1.2051(3) 0.0704(10) Uani 1 d . .
H32A H 0.9403(3) 0.4891(2) 1.2091(3) 0.085 Uiso 1 calc R .
C33 C 0.9648(3) 0.4134(2) 1.1258(3) 0.0612(9) Uani 1 d . .
H33A H 0.9709(3) 0.4398(2) 1.0749(3) 0.073 Uiso 1 calc R .
C34 C 0.9753(3) 0.34577(15) 1.1209(2) 0.0465(7) Uani 1 d . .
H34A H 0.9895(3) 0.32674(15) 1.0672(2) 0.056 Uiso 1 calc R .

loop_
_atom_type_symbol
_atom_type_description
_atom_type_scat_dispersion_real
_atom_type_scat_dispersion_imag
_atom_type_scat_source
C C 0.0033 0.0016 'International Tables Vol C Tables 4.2.6.8 and 6.1.1.4'
H H 0.0000 0.0000 'International Tables Vol C Tables 4.2.6.8 and 6.1.1.4'
N N 0.0061 0.0033 'International Tables Vol C Tables 4.2.6.8 and 6.1.1.4'
Cl Cl 0.1484 0.1585 'International Tables Vol C Tables 4.2.6.8 and 6.1.1.4'
Ru Ru -1.2594 0.8363 'International Tables Vol C Tables 4.2.6.8 and 6.1.1.4'

loop_
_geom_angle_atom_site_label_1
_geom_angle_atom_site_label_2
_geom_angle_atom_site_label_3
_geom_angle
_geom_angle_site_symmetry_1
_geom_angle_site_symmetry_3
_geom_angle_publ_flag
N3 Ru N7 99.73(8) . . ?
N3 Ru N4 81.05(8) . . ?
N7 Ru N4 103.83(8) . . ?
N3 Ru N5 174.46(8) . . ?
N7 Ru N5 76.02(8) . . ?
N4 Ru N5 96.41(8) . . ?
N3 Ru N1 76.51(8) . . ?
N7 Ru N1 85.20(8) . . ?
N4 Ru N1 156.97(8) . . ?
N5 Ru N1 106.39(8) . . ?
N3 Ru Cl 91.62(6) . . ?
N7 Ru Cl 164.68(6) . . ?
N4 Ru Cl 87.98(6) . . ?
N5 Ru Cl 93.21(6) . . ?
N1 Ru Cl 87.52(6) . . ?
C1 N1 C5 118.6(2) . . ?
C1 N1 Ru 131.1(2) . . ?
C5 N1 Ru 110.2(2) . . ?
N3 N2 C5 110.1(2) . . ?
N2 N3 C6 120.5(2) . . ?
N2 N3 Ru 123.1(2) . . ?
C6 N3 Ru 116.3(2) . . ?
C11 N4 C12 121.2(2) . . ?
C11 N4 Ru 111.4(2) . . ?
C12 N4 Ru 125.3(2) . . ?
C18 N5 C22 118.0(2) . . ?
C18 N5 Ru 129.0(2) . . ?
C22 N5 Ru 112.72(15) . . ?
N7 N6 C22 111.0(2) . . ?
N6 N7 C23 113.0(2) . . ?
N6 N7 Ru 121.8(2) . . ?
C23 N7 Ru 123.60(15) . . ?
C28 N8 C29 130.3(2) . . ?
N1 C1 C2 122.6(2) . . ?
C1 C2 C3 119.0(3) . . ?
C4 C3 C2 119.6(3) . . ?
C3 C4 C5 119.5(3) . . ?
N1 C5 N2 119.3(2) . . ?
N1 C5 C4 120.7(2) . . ?
N2 C5 C4 120.0(2) . . ?
N3 C6 C7 124.8(2) . . ?
N3 C6 C11 113.3(2) . . ?
C7 C6 C11 121.9(2) . . ?
C8 C7 C6 119.1(3) . . ?
C7 C8 C9 119.8(3) . . ?
C10 C9 C8 122.1(3) . . ?
C9 C10 C11 120.5(3) . . ?
N4 C11 C10 126.2(2) . . ?
N4 C11 C6 117.2(2) . . ?
C10 C11 C6 116.6(2) . . ?
C13 C12 C17 118.9(3) . . ?
C13 C12 N4 118.9(2) . . ?
C17 C12 N4 122.2(3) . . ?
C12 C13 C14 121.1(3) . . ?
C15 C14 C13 120.0(3) . . ?
C14 C15 C16 120.2(3) . . ?
C15 C16 C17 120.3(3) . . ?
C12 C17 C16 119.5(3) . . ?
N5 C18 C19 121.8(3) . . ?
C18 C19 C20 120.1(3) . . ?
C21 C20 C19 119.2(3) . . ?
C20 C21 C22 118.7(3) . . ?
N5 C22 N6 117.6(2) . . ?
N5 C22 C21 122.1(2) . . ?
N6 C22 C21 120.4(2) . . ?
C24 C23 C28 122.3(2) . . ?
C24 C23 N7 119.2(2) . . ?
C28 C23 N7 118.5(2) . . ?
C23 C24 C25 118.8(3) . . ?
C26 C25 C24 119.7(3) . . ?
C27 C26 C25 121.4(3) . . ?
C26 C27 C28 120.9(3) . . ?
N8 C28 C23 118.7(2) . . ?
N8 C28 C27 124.1(3) . . ?
C23 C28 C27 117.0(3) . . ?
C34 C29 C30 119.3(3) . . ?
C34 C29 N8 117.9(3) . . ?
C30 C29 N8 122.6(3) . . ?
C31 C30 C29 118.8(3) . . ?
C32 C31 C30 121.7(3) . . ?
C31 C32 C33 118.4(3) . . ?
C34 C33 C32 120.8(3) . . ?
C33 C34 C29 120.9(3) . . ?

loop_
_geom_bond_atom_site_label_1
_geom_bond_atom_site_label_2
_geom_bond_distance
_geom_bond_site_symmetry_2
_geom_bond_publ_flag
Ru N3 1.940(2) . ?
Ru N7 1.950(2) . ?
Ru N4 2.044(2) . ?
Ru N5 2.065(2) . ?
Ru N1 2.091(2) . ?
Ru Cl 2.3923(9) . ?
N1 C1 1.342(3) . ?
N1 C5 1.365(3) . ?
N2 N3 1.308(3) . ?
N2 C5 1.382(3) . ?
N3 C6 1.378(3) . ?
N4 C11 1.355(3) . ?
N4 C12 1.428(3) . ?
N5 C18 1.351(3) . ?
N5 C22 1.354(3) . ?
N6 N7 1.316(3) . ?
N6 C22 1.372(3) . ?
N7 C23 1.438(3) . ?
N8 C28 1.379(3) . ?
N8 C29 1.415(4) . ?
C1 C2 1.373(4) . ?
C2 C3 1.375(4) . ?
C3 C4 1.369(4) . ?
C4 C5 1.391(3) . ?
C6 C7 1.409(3) . ?
C6 C11 1.423(3) . ?
C7 C8 1.362(4) . ?
C8 C9 1.404(4) . ?
C9 C10 1.356(4) . ?
C10 C11 1.417(4) . ?
C12 C13 1.376(4) . ?
C12 C17 1.380(4) . ?
C13 C14 1.384(4) . ?
C14 C15 1.354(5) . ?
C15 C16 1.368(5) . ?
C16 C17 1.403(4) . ?
C18 C19 1.372(4) . ?
C19 C20 1.381(4) . ?
C20 C21 1.363(4) . ?
C21 C22 1.401(3) . ?
C23 C24 1.388(4) . ?
C23 C28 1.391(4) . ?
C24 C25 1.391(4) . ?
C25 C26 1.370(5) . ?
C26 C27 1.366(4) . ?
C27 C28 1.404(3) . ?
C29 C34 1.377(4) . ?
C29 C30 1.389(4) . ?
C30 C31 1.388(5) . ?
C31 C32 1.373(5) . ?
C32 C33 1.378(5) . ?
C33 C34 1.366(4) . ?
